data_1526155
loop_
_publ_author_name
'Oberti, R.'
'della Ventura, G.'
'Ottolini, L.'
'Parodi, G.C.'

_publ_section_title
;
 On the symmetry and crystal chemistry of britholite: new structural and
 microanalytical data
;
_journal_name_full 'American Mineralogist'
_journal_page_first 1066
_journal_page_last 1075
_journal_volume 86
_journal_year 2001
_chemical_formula_sum 'B0.16 Ca4.79 Ce2.185 F1.77 H0.23 La1.134 Nd0.583 O24.23 P0.25 Pr0.218 Si5.57 Th0.72 U0.12 Y0.25'
_chemical_name_systematic
;
(Ca4.79 (Y0.250 La1.134 Ce2.185 Pr0.218 Nd0.583) Th0.72 U0.12) ((Si5.57 P0.25 
B0.16) O24) (O H)0.23 F1.77
;
_space_group_IT_number 173
_symmetry_space_group_name_Hall 'P 6c'
_symmetry_space_group_name_H-M 'P 63'
_cell_angle_alpha 90
_cell_angle_beta 90
_cell_angle_gamma 120
_cell_formula_units_Z 1
_cell_length_a 9.547
_cell_length_b 9.547
_cell_length_c 6.991
_cell_volume 551.828
_citation_journal_id_ASTM AMMIAY
_cod_data_source_file Oberti_AMMIAY_2001_1017.cif
_cod_data_source_block H0.23B0.16Ca4.79Ce2.185F1.77La1.134Nd0.583O24.23P0.25Pr0.218Si5.57Th0.72U0.12Y0.25
_cod_original_cell_volume 551.8281
_cod_original_formula_sum
;
H0.23 B0.16 Ca4.79 Ce2.185 F1.77 La1.134 Nd0.583 O24.23 P0.25 Pr0.218 Si5.57 
Th0.72 U0.12 Y0.25
;
_cod_database_code 1526155

loop_
_symmetry_equiv_pos_as_xyz
x,y,z
x-y,x,z+1/2
-y,x-y,z
-x,-y,z+1/2
-x+y,-x,z
y,-x+y,z+1/2

loop_
_atom_site_label
_atom_site_type_symbol
_atom_site_fract_x
_atom_site_fract_y
_atom_site_fract_z
_atom_site_occupancy
_atom_site_U_iso_or_equiv
Si1 Si+4 0.399 0.3718 0.2513 0.928 0.0
U2 U+4 0.6667 0.3333 0.0001 0.03 0.0
Ce1 Ce+3 0.2378 -0.0116 0.25 0.364 0.0
La1 La+3 0.2378 -0.0116 0.25 0.189 0.0
Pr1 Pr+3 0.2378 -0.0116 0.25 0.036 0.0
Ca1 Ca+2 0.3333 0.6667 -0.0048 0.79 0.0
O5 O-2 0 0 0.2359 0.115 0.0
O3 O-2 0.3168 0.2431 0.4218 1 0.0
Nd1 Nd+3 0.2378 -0.0116 0.25 0.097 0.0
P1 P+5 0.399 0.3718 0.2513 0.0417 0.0
Ca2 Ca+2 0.6667 0.3333 0.0001 0.79 0.0
Y1 Y+3 0.2378 -0.0116 0.25 0.042 0.0
Th1 Th+4 0.3333 0.6667 -0.0048 0.18 0.0
O4 O-2 0.358 0.2604 0.0595 1 0.0
Ca3 Ca+2 0.2378 -0.0116 0.25 0.272 0.0
B1 B+3 0.399 0.3718 0.2513 0.0267 0.0
O1 O-2 0.3229 0.4886 0.2532 1 0.0
F1 F-1 0 0 0.2359 0.885 0.0
U1 U+4 0.3333 0.6667 -0.0048 0.03 0.0
O2 O-2 0.594 0.4695 0.2569 1 0.0
Th2 Th+4 0.6667 0.3333 0.0001 0.18 0.0
